data_7041536
loop_
_publ_author_name
'Liu, Yi'
'Ye, Kaiqi'
'Wang, Yue'
'Zhang, Qichun'
'Bu, Xianhui'
'Feng, Pingyun'

_publ_section_title
;
 Multitopic ligand directed assembly of low-dimensional metal-chalcogenide
 organic frameworks.
;
_journal_issue 5
_journal_name_full 'Dalton transactions (Cambridge, England : 2003)'
_journal_page_first 1481
_journal_page_last 1486
_journal_paper_doi 10.1039/c6dt04453k
_journal_volume 46
_journal_year 2017
_chemical_formula_sum 'C56 H52 N4 O4 S4 Zn2'
_chemical_formula_weight 1104.00
_chemical_name_systematic
; 
 ? 
;
_space_group_IT_number 14
_symmetry_cell_setting monoclinic
_symmetry_space_group_name_Hall '-P 2ybc'
_symmetry_space_group_name_H-M 'P 1 21/c 1'
_atom_sites_solution_primary direct
_atom_sites_solution_secondary difmap
_audit_creation_method SHELXL-97
_audit_update_record
;
2016-12-19 deposited with the CCDC.
2016-12-22 downloaded from the CCDC.
;
_cell_angle_alpha 90.00
_cell_angle_beta 91.0390(10)
_cell_angle_gamma 90.00
_cell_formula_units_Z 4
_cell_length_a 17.3142(4)
_cell_length_b 21.4484(6)
_cell_length_c 15.5983(4)
_cell_measurement_reflns_used 6422
_cell_measurement_temperature 293(2)
_cell_measurement_theta_max 29.52
_cell_measurement_theta_min 2.58
_cell_volume 5791.7(3)
_computing_cell_refinement 'Siemens SMART & SAINT'
_computing_data_collection 'Siemens SMART'
_computing_data_reduction 'Siemens XPERP'
_computing_molecular_graphics 'Bruker SHELXTL'
_computing_publication_material 'Bruker SHELXTL'
_computing_structure_refinement 'SHELXL-97 (Sheldrick, 1997)'
_computing_structure_solution 'SHELXS-97 (Sheldrick, 1990)'
_diffrn_ambient_temperature 293(2)
_diffrn_measured_fraction_theta_full 0.972
_diffrn_measured_fraction_theta_max 0.972
_diffrn_measurement_device_type 'APEX II CCD detector'
_diffrn_measurement_method 'phi and omega scans'
_diffrn_radiation_monochromator graphite
_diffrn_radiation_source 'fine-focus sealed tube'
_diffrn_radiation_type MoK\a
_diffrn_radiation_wavelength 0.71073
_diffrn_reflns_av_R_equivalents 0.0376
_diffrn_reflns_av_sigmaI/netI 0.0422
_diffrn_reflns_limit_h_max 18
_diffrn_reflns_limit_h_min -23
_diffrn_reflns_limit_k_max 28
_diffrn_reflns_limit_k_min -27
_diffrn_reflns_limit_l_max 19
_diffrn_reflns_limit_l_min -21
_diffrn_reflns_number 56985
_diffrn_reflns_theta_full 28.69
_diffrn_reflns_theta_max 28.69
_diffrn_reflns_theta_min 1.18
_diffrn_standards_decay_% none
_diffrn_standards_interval_count none
_diffrn_standards_interval_time none
_diffrn_standards_number none
_exptl_absorpt_coefficient_mu 1.018
_exptl_absorpt_correction_T_max 0.826
_exptl_absorpt_correction_T_min 0.732
_exptl_absorpt_correction_type multi-scan
_exptl_absorpt_process_details 'SADABS(Sheldrick, 1996)'
_exptl_crystal_colour colorless
_exptl_crystal_density_diffrn 1.266
_exptl_crystal_density_method 'not measured'
_exptl_crystal_description block
_exptl_crystal_F_000 2288
_exptl_crystal_size_max 0.32
_exptl_crystal_size_mid 0.28
_exptl_crystal_size_min 0.24
_refine_diff_density_max 1.084
_refine_diff_density_min -0.686
_refine_diff_density_rms 0.115
_refine_ls_extinction_method none
_refine_ls_goodness_of_fit_ref 1.050
_refine_ls_hydrogen_treatment constr
_refine_ls_matrix_type full
_refine_ls_number_parameters 685
_refine_ls_number_reflns 14533
_refine_ls_number_restraints 11
_refine_ls_restrained_S_all 1.055
_refine_ls_R_factor_all 0.1027
_refine_ls_R_factor_gt 0.0683
_refine_ls_shift/su_max 0.084
_refine_ls_shift/su_mean 0.021
_refine_ls_structure_factor_coef Fsqd
_refine_ls_weighting_details 'calc w=1/[\s^2^(Fo^2^)+(0.1273P)^2^+8.1341P] where P=(Fo^2^+2Fc^2^)/3'
_refine_ls_weighting_scheme calc
_refine_ls_wR_factor_gt 0.2239
_refine_ls_wR_factor_ref 0.2470
_reflns_number_gt 9565
_reflns_number_total 14533
_reflns_threshold_expression >2sigma(I)
_cod_data_source_file c6dt04453k2.cif
_cod_data_source_block a
_cod_depositor_comments
;
The following automatic conversions were performed:

'_symmetry_cell_setting' value 'Monoclinic' changed to 'monoclinic'
according to
/usr/data/users/saulius/crontab/automatic-downloads/rss-feeds/RSC/lib/dictionaries/cif_core.dic
dictionary named 'cif_core.dic' version 2.4.2 from 2011-04-26.

Automatic conversion script
Id: cif_fix_values 4268 2015-11-12 08:31:59Z antanas 

 Adding full bibliography for 7041536--7041539.cif.

The following automatic conversions were performed:

'_refine_ls_hydrogen_treatment' value 'constra' was replaced with the
value 'constr' as specified in the replacement file
'src/cod-tools/trunk/data/replacement-values/replacement_values.lst'.

Automatic conversion script
Id: cif_fix_values 5376 2017-05-30 11:51:03Z andrius 
;
_cod_original_sg_symbol_H-M P2(1)/c
_cod_database_code 7041536

loop_
_symmetry_equiv_pos_as_xyz
'x, y, z'
'-x, y+1/2, -z+1/2'
'-x, -y, -z'
'x, -y-1/2, z-1/2'

loop_
_atom_site_label
_atom_site_type_symbol
_atom_site_fract_x
_atom_site_fract_y
_atom_site_fract_z
_atom_site_U_iso_or_equiv
_atom_site_adp_type
_atom_site_occupancy
_atom_site_symmetry_multiplicity
_atom_site_calc_flag
_atom_site_refinement_flags
_atom_site_disorder_assembly
_atom_site_disorder_group
Zn1 Zn 0.484110(12) 1.254318(9) -0.077996(12) 0.04483(5) Uani 1 1 d . . .
Zn2 Zn -0.039286(14) 1.206946(12) 0.539657(15) 0.05830(7) Uani 1 1 d . . .
S2 S -0.12380(4) 1.13195(4) 0.58183(4) 0.0871(2) Uani 1 1 d U . .
S3 S 0.39166(3) 1.31128(2) -0.15074(3) 0.05527(13) Uani 1 1 d . . .
S4 S 0.58226(3) 1.19758(2) -0.13684(3) 0.05609(14) Uani 1 1 d . . .
O3 O 0.29574(7) 1.07364(6) 0.14626(9) 0.0575(4) Uani 1 1 d . . .
O1 O 0.18517(8) 0.90930(7) 0.19519(8) 0.0624(4) Uani 1 1 d . . .
O4 O 0.21194(7) 1.07252(6) 0.33062(9) 0.0535(4) Uani 1 1 d . . .
O2 O 0.36493(7) 0.92792(6) 0.30610(7) 0.0469(3) Uani 1 1 d . . .
N4 N 0.04379(9) 1.16807(8) 0.46019(11) 0.0573(5) Uani 1 1 d . . .
N3 N 0.42324(9) 1.19526(7) 0.00129(10) 0.0486(4) Uani 1 1 d . . .
N2 N 0.46534(9) 0.81061(7) 0.48641(9) 0.0485(4) Uani 1 1 d . . .
N1 N 0.08830(10) 0.77237(8) 0.04146(10) 0.0590(5) Uani 1 1 d . . .
C56 C 0.26577(10) 0.99253(7) 0.24332(10) 0.0393(4) Uani 1 1 d . . .
C55 C 0.32906(10) 1.03742(8) 0.21552(11) 0.0425(4) Uani 1 1 d . . .
H55A H 0.3447 1.0643 0.2627 0.051 Uiso 1 1 calc R . .
H55B H 0.3739 1.0146 0.1963 0.051 Uiso 1 1 calc R . .
C54 C 0.39437(10) 0.88952(7) 0.36812(10) 0.0422(4) Uani 1 1 d . . .
C53 C 0.24780(11) 0.94752(8) 0.16919(11) 0.0465(5) Uani 1 1 d . . .
H53A H 0.2337 0.9706 0.1178 0.056 Uiso 1 1 calc R . .
H53B H 0.2926 0.9221 0.1572 0.056 Uiso 1 1 calc R . .
C52 C 0.41896(10) 1.12313(8) 0.11894(11) 0.0465(5) Uani 1 1 d . . .
H52A H 0.4450 1.1030 0.1636 0.056 Uiso 1 1 calc R . .
C51 C 0.15488(10) 1.10327(8) 0.36868(12) 0.0478(5) Uani 1 1 d . . .
C50 C 0.29245(10) 0.95637(8) 0.32327(10) 0.0424(4) Uani 1 1 d . . .
H50A H 0.2977 0.9845 0.3717 0.051 Uiso 1 1 calc R . .
H50B H 0.2547 0.9247 0.3372 0.051 Uiso 1 1 calc R . .
C49 C 0.34115(10) 1.11296(8) 0.10300(12) 0.0461(5) Uani 1 1 d . . .
C48 C 0.19188(10) 1.02713(8) 0.26580(11) 0.0448(4) Uani 1 1 d . . .
H48A H 0.1703 1.0477 0.2154 0.054 Uiso 1 1 calc R . .
H48B H 0.1538 0.9982 0.2873 0.054 Uiso 1 1 calc R . .
C47 C 0.34455(12) 1.25684(9) -0.21896(12) 0.0553(5) Uani 1 1 d . . .
C46 C 0.62610(11) 1.24675(9) -0.21329(12) 0.0515(5) Uani 1 1 d . . .
C45 C 0.15638(11) 0.86607(9) 0.14114(12) 0.0521(5) Uani 1 1 d . . .
C44 C 0.07711(11) 1.09808(10) 0.34793(13) 0.0561(6) Uani 1 1 d . . .
H44A H 0.0605 1.0726 0.3031 0.067 Uiso 1 1 calc R . .
C43 C 0.49983(11) 0.82725(10) 0.41496(13) 0.0549(5) Uani 1 1 d . . .
H43A H 0.5491 0.8119 0.4051 0.066 Uiso 1 1 calc R . .
C42 C 0.34674(12) 1.18608(10) -0.01131(14) 0.0636(6) Uani 1 1 d . . .
H42A H 0.3214 1.2088 -0.0541 0.076 Uiso 1 1 calc R . .
C41 C 0.39453(13) 0.83361(11) 0.49827(14) 0.0701(6) Uani 1 1 d . . .
H41A H 0.3689 0.8222 0.5478 0.084 Uiso 1 1 calc R . .
C40 C 0.45640(11) 1.16440(9) 0.06600(12) 0.0501(5) Uani 1 1 d . . .
H40A H 0.5088 1.1711 0.0764 0.060 Uiso 1 1 calc R . .
C39 C 0.06484(14) 0.78471(12) 0.12006(15) 0.0790(7) Uani 1 1 d . . .
H39A H 0.0248 0.7609 0.1418 0.095 Uiso 1 1 calc R . .
C38 C 0.46664(11) 0.86603(9) 0.35438(12) 0.0527(5) Uani 1 1 d . . .
H38A H 0.4929 0.8761 0.3048 0.063 Uiso 1 1 calc R . .
C37 C 0.02543(12) 1.13118(11) 0.39462(14) 0.0652(6) Uani 1 1 d . . .
H37A H -0.0266 1.1276 0.3794 0.078 Uiso 1 1 calc R . .
C36 C 0.35737(12) 0.87300(10) 0.44200(13) 0.0648(6) Uani 1 1 d . . .
H36A H 0.3083 0.8882 0.4535 0.078 Uiso 1 1 calc R . .
C35 C 0.59403(14) 1.30201(11) -0.24265(16) 0.0702(7) Uani 1 1 d . . .
H35A H 0.5468 1.3150 -0.2216 0.084 Uiso 1 1 calc R . .
C34 C 0.11953(12) 1.17427(10) 0.47827(15) 0.0628(6) Uani 1 1 d . . .
H34A H 0.1344 1.2008 0.5227 0.075 Uiso 1 1 calc R . .
C33 C 0.18255(14) 0.85289(12) 0.06173(14) 0.0835(7) Uani 1 1 d . . .
H33A H 0.2236 0.8750 0.0391 0.100 Uiso 1 1 calc R . .
C32 C 0.30472(12) 1.14486(11) 0.03589(15) 0.0698(6) Uani 1 1 d . . .
H32A H 0.2526 1.1383 0.0233 0.084 Uiso 1 1 calc R . .
C31 C 0.37146(14) 1.19843(11) -0.23529(16) 0.0701(7) Uani 1 1 d . . .
H31A H 0.4183 1.1858 -0.2109 0.084 Uiso 1 1 calc R . .
C30 C 0.09614(14) 0.83057(12) 0.17113(14) 0.0818(7) Uani 1 1 d . . .
H30A H 0.0769 0.8377 0.2256 0.098 Uiso 1 1 calc R . .
C29 C 0.17658(12) 1.14324(10) 0.43432(15) 0.0644(6) Uani 1 1 d . . .
H29A H 0.2284 1.1492 0.4486 0.077 Uiso 1 1 calc R . .
C28 C 0.4278(3) 0.4808(2) 1.0294(3) 0.1637(18) Uani 1 1 d . . .
H28A H 0.3799 0.4697 1.0507 0.196 Uiso 1 1 calc R . .
C27 C 0.5219(3) 0.48075(16) 0.9256(3) 0.1527(18) Uani 1 1 d . . .
C26 C 0.2330(2) 1.23405(19) -0.3070(3) 0.1666(11) Uani 1 1 d U . .
H26A H 0.1855 1.2461 -0.3303 0.200 Uiso 1 1 calc R . .
C25 C 0.2601(2) 1.17542(17) -0.3240(2) 0.1325(9) Uani 1 1 d U . .
H25A H 0.2319 1.1485 -0.3592 0.159 Uiso 1 1 calc R . .
C24 C -0.18944(19) 1.1208(2) 0.4216(2) 0.1199(8) Uani 1 1 d U . .
H24A H -0.2010 1.1631 0.4258 0.144 Uiso 1 1 calc R . .
C23 C 0.4510(3) 0.46158(14) 0.9572(2) 0.1437(14) Uani 1 1 d . . .
H23A H 0.4202 0.4344 0.9251 0.172 Uiso 1 1 calc R . .
C22 C -0.15030(18) 1.09335(15) 0.48874(18) 0.0948(7) Uani 1 1 d U . .
C21 C 0.7317(2) 1.26246(16) -0.3086(2) 0.1216(11) Uani 1 1 d . . .
H21A H 0.7782 1.2487 -0.3307 0.146 Uiso 1 1 calc R . .
C20 C 0.27386(18) 1.27580(16) -0.2563(2) 0.1152(11) Uani 1 1 d . . .
H20A H 0.2550 1.3158 -0.2471 0.138 Uiso 1 1 calc R . .
C19 C 0.7001(2) 1.31789(16) -0.3363(2) 0.1084(11) Uani 1 1 d . . .
H19A H 0.7253 1.3415 -0.3773 0.130 Uiso 1 1 calc R . .
C18 C 0.32992(17) 1.15674(14) -0.28830(18) 0.0885(9) Uani 1 1 d . . .
H18A H 0.3492 1.1171 -0.2992 0.106 Uiso 1 1 calc R . .
C17 C 0.69432(17) 1.22716(12) -0.24813(19) 0.0880(9) Uani 1 1 d . . .
H17A H 0.7157 1.1894 -0.2306 0.106 Uiso 1 1 calc R . .
C16 C 0.14686(16) 0.80601(13) 0.01534(15) 0.0995(8) Uani 1 1 d . . .
H16A H 0.1657 0.7975 -0.0389 0.119 Uiso 1 1 calc R . .
C15 C 0.63147(17) 1.33876(13) -0.30371(17) 0.0853(9) Uani 1 1 d . . .
H15A H 0.6103 1.3765 -0.3218 0.102 Uiso 1 1 calc R . .
C14 C -0.1555(6) 0.9977(3) 0.4063(4) 0.301(5) Uani 1 1 d . . .
H14A H -0.1454 0.9553 0.4016 0.361 Uiso 1 1 calc R . .
C13 C -0.1934(5) 1.0276(3) 0.3446(4) 0.282(4) Uani 1 1 d . . .
H13A H -0.2082 1.0057 0.2956 0.338 Uiso 1 1 calc R . .
C12 C -0.1298(4) 1.0323(2) 0.4821(3) 0.194(3) Uani 1 1 d . . .
H12A H -0.1001 1.0131 0.5248 0.233 Uiso 1 1 calc R . .
C11 C -0.2121(4) 1.0906(3) 0.3503(3) 0.2064(16) Uani 1 1 d U . .
H11A H -0.2391 1.1109 0.3064 0.248 Uiso 1 1 calc R . .
C10 C 0.5511(6) 0.4658(3) 0.8364(6) 0.324(5) Uani 1 1 d . . .
H10A H 0.5999 0.4861 0.8282 0.485 Uiso 1 1 calc R . .
H10B H 0.5145 0.4805 0.7941 0.485 Uiso 1 1 calc R . .
H10C H 0.5573 0.4216 0.8306 0.485 Uiso 1 1 calc R . .
S1 S 0.01537(5) 1.25581(4) 0.65449(5) 0.0950(2) Uani 1 1 d U . .
C1 C -0.0481(3) 1.3698(3) 0.6711(4) 0.115(2) Uani 0.60 1 d P A 1
H1 H -0.0861 1.3521 0.7048 0.138 Uiso 0.60 1 calc PR A 1
C2 C -0.0469(5) 1.4358(3) 0.6541(4) 0.1692(10) Uani 0.60 1 d PU A 1
H2B H -0.0862 1.4611 0.6742 0.203 Uiso 0.60 1 calc PR A 1
C3 C 0.0090(5) 1.4602(3) 0.6106(4) 0.1768(11) Uani 0.60 1 d PU A 1
H3A H 0.0110 1.5034 0.6053 0.212 Uiso 0.60 1 calc PR A 1
C4 C 0.0646(4) 1.4257(3) 0.5726(5) 0.165(3) Uani 0.60 1 d P A 1
H4A H 0.1023 1.4434 0.5385 0.197 Uiso 0.60 1 calc PR A 1
C5 C 0.0613(3) 1.3627(3) 0.5883(3) 0.1037(18) Uani 0.60 1 d P A 1
H5A H 0.0989 1.3381 0.5633 0.124 Uiso 0.60 1 calc PR A 1
C6 C 0.0094(2) 1.3335(2) 0.6358(2) 0.0698(11) Uani 0.60 1 d P A 1
C1B C 0.0670(5) 1.1386(5) 0.7017(7) 0.118(3) Uani 0.40 1 d P A 2
H1BA H 0.0457 1.1235 0.6506 0.142 Uiso 0.40 1 calc PR A 2
C2B C 0.0945(7) 1.0961(6) 0.7632(8) 0.225(5) Uani 0.40 1 d P A 2
H2BA H 0.0833 1.0538 0.7582 0.270 Uiso 0.40 1 calc PR A 2
C3B C 0.1383(6) 1.1180(5) 0.8309(7) 0.135(4) Uani 0.40 1 d P A 2
H3BA H 0.1661 1.0897 0.8645 0.162 Uiso 0.40 1 calc PR A 2
C4B C 0.1419(6) 1.1755(7) 0.8490(8) 0.193(5) Uani 0.40 1 d P A 2
H4BA H 0.1622 1.1882 0.9019 0.232 Uiso 0.40 1 calc PR A 2
C5B C 0.1147(7) 1.2217(5) 0.7876(7) 0.142(4) Uani 0.40 1 d P A 2
H5BA H 0.1253 1.2638 0.7954 0.171 Uiso 0.40 1 calc PR A 2
C6B C 0.0705(5) 1.1999(4) 0.7138(5) 0.0985(9) Uani 0.40 1 d PU A 2
C80 C 0.6005(5) 0.9931(3) 0.0715(4) 0.232(2) Uani 1 1 d U . .
H80 H 0.6461 0.9896 0.1035 0.278 Uiso 1 1 calc R . .
C81 C 0.4360(4) 0.9748(2) 0.0009(4) 0.278(2) Uani 1 1 d . . .
H81 H 0.3980 0.9466 0.0167 0.333 Uiso 1 1 calc R . .
C82 C 0.4953(3) 0.96202(15) 0.0601(2) 0.2208(18) Uani 1 1 d . . .
H82 H 0.4820 0.9333 0.1020 0.265 Uiso 1 1 calc R . .

loop_
_atom_site_aniso_label
_atom_site_aniso_U_11
_atom_site_aniso_U_22
_atom_site_aniso_U_33
_atom_site_aniso_U_23
_atom_site_aniso_U_13
_atom_site_aniso_U_12
Zn1 0.04590(10) 0.04465(9) 0.04390(9) 0.00369(8) 0.00005(8) -0.01014(8)
Zn2 0.05318(12) 0.06835(13) 0.05370(11) 0.01071(10) 0.01041(10) 0.01813(10)
S2 0.0823(4) 0.1078(4) 0.0718(3) 0.0205(3) 0.0194(3) -0.0152(4)
S3 0.0576(3) 0.0478(2) 0.0602(2) 0.0056(2) -0.0052(2) 0.0001(2)
S4 0.0598(3) 0.0466(2) 0.0621(3) 0.0043(2) 0.0092(2) 0.0008(2)
O3 0.0448(6) 0.0586(7) 0.0689(7) 0.0286(6) -0.0044(6) -0.0100(6)
O1 0.0702(8) 0.0663(7) 0.0511(6) -0.0111(6) 0.0169(6) -0.0304(6)
O4 0.0371(6) 0.0473(6) 0.0761(8) -0.0131(6) 0.0054(6) 0.0038(5)
O2 0.0481(6) 0.0477(6) 0.0452(6) 0.0091(5) 0.0077(5) 0.0091(5)
N4 0.0474(8) 0.0641(9) 0.0607(9) 0.0049(8) 0.0085(7) 0.0143(7)
N3 0.0488(8) 0.0463(7) 0.0506(7) 0.0068(6) 0.0032(7) -0.0085(6)
N2 0.0512(8) 0.0461(7) 0.0482(7) 0.0036(6) 0.0032(7) 0.0091(6)
N1 0.0563(9) 0.0694(9) 0.0517(8) -0.0102(7) 0.0114(7) -0.0206(8)
C56 0.0419(8) 0.0360(7) 0.0401(7) 0.0038(6) 0.0015(6) -0.0005(6)
C55 0.0400(8) 0.0400(7) 0.0474(8) 0.0061(7) 0.0025(7) 0.0006(7)
C54 0.0471(9) 0.0358(7) 0.0436(8) 0.0007(6) 0.0010(7) 0.0031(7)
C53 0.0516(9) 0.0457(8) 0.0423(8) 0.0006(7) 0.0045(7) -0.0092(8)
C52 0.0443(9) 0.0454(8) 0.0497(8) 0.0082(7) -0.0009(7) -0.0054(7)
C51 0.0443(9) 0.0403(8) 0.0592(9) 0.0050(7) 0.0068(8) 0.0076(7)
C50 0.0420(8) 0.0415(8) 0.0437(8) 0.0057(7) 0.0042(7) 0.0054(7)
C49 0.0419(8) 0.0409(8) 0.0555(9) 0.0101(7) 0.0024(7) -0.0059(7)
C48 0.0390(8) 0.0453(8) 0.0501(8) 0.0032(7) 0.0034(7) 0.0013(7)
C47 0.0576(11) 0.0591(10) 0.0491(9) 0.0095(8) -0.0024(8) -0.0055(9)
C46 0.0490(10) 0.0554(10) 0.0501(9) -0.0046(8) 0.0035(8) -0.0049(8)
C45 0.0546(10) 0.0535(9) 0.0485(9) -0.0065(8) 0.0082(8) -0.0169(8)
C44 0.0423(9) 0.0634(11) 0.0628(10) -0.0008(9) 0.0019(8) 0.0069(9)
C43 0.0420(9) 0.0639(11) 0.0590(10) 0.0050(9) 0.0074(8) 0.0091(8)
C42 0.0474(10) 0.0708(11) 0.0725(11) 0.0330(9) -0.0049(9) -0.0134(9)
C41 0.0627(11) 0.0889(13) 0.0595(10) 0.0302(9) 0.0216(9) 0.0290(10)
C40 0.0415(8) 0.0511(9) 0.0577(9) 0.0079(8) -0.0010(8) -0.0117(7)
C39 0.0771(12) 0.0970(14) 0.0639(11) -0.0183(11) 0.0244(10) -0.0484(11)
C38 0.0453(9) 0.0626(10) 0.0507(9) 0.0088(8) 0.0134(8) 0.0055(8)
C37 0.0411(9) 0.0855(14) 0.0689(12) 0.0005(11) 0.0036(9) 0.0127(10)
C36 0.0556(10) 0.0762(12) 0.0631(10) 0.0251(9) 0.0158(9) 0.0255(9)
C35 0.0523(11) 0.0789(13) 0.0799(13) 0.0236(11) 0.0115(10) 0.0004(10)
C34 0.0556(11) 0.0610(11) 0.0718(12) -0.0096(10) 0.0043(10) 0.0163(9)
C33 0.0858(12) 0.1010(14) 0.0648(11) -0.0269(10) 0.0349(10) -0.0577(10)
C32 0.0435(10) 0.0839(13) 0.0817(12) 0.0343(10) -0.0073(9) -0.0158(9)
C31 0.0568(12) 0.0756(13) 0.0777(13) -0.0211(11) -0.0019(11) -0.0009(11)
C30 0.0885(13) 0.0987(14) 0.0593(10) -0.0249(10) 0.0321(10) -0.0534(11)
C29 0.0443(10) 0.0617(11) 0.0871(14) -0.0166(10) -0.0017(10) 0.0068(9)
C28 0.222(4) 0.130(3) 0.136(3) 0.014(2) -0.081(2) 0.022(3)
C27 0.263(5) 0.0847(19) 0.109(2) -0.0027(18) -0.032(3) 0.060(2)
C26 0.1523(18) 0.1101(5) 0.232(3) -0.0223(12) -0.1327(15) 0.0075(8)
C25 0.1358(19) 0.1085(7) 0.150(2) -0.0283(13) -0.0785(15) -0.0185(9)
C24 0.0818(17) 0.1831(17) 0.0948(7) 0.0378(6) 0.0027(10) -0.0265(15)
C23 0.217(3) 0.0577(15) 0.153(2) 0.0187(16) -0.098(2) -0.009(2)
C22 0.0987(18) 0.1090(14) 0.0772(6) 0.0205(6) 0.0145(9) -0.0261(13)
C21 0.1165(19) 0.097(2) 0.154(2) 0.0096(18) 0.0877(16) 0.0064(17)
C20 0.0994(17) 0.0904(18) 0.153(2) -0.0028(18) -0.0654(15) 0.0120(16)
C19 0.120(2) 0.103(2) 0.1037(17) 0.0261(15) 0.0564(15) -0.0009(18)
C18 0.0823(16) 0.0899(16) 0.0931(16) -0.0260(14) -0.0074(14) -0.0070(14)
C17 0.0879(16) 0.0635(13) 0.1138(19) 0.0070(14) 0.0385(15) 0.0105(13)
C16 0.1166(16) 0.1205(16) 0.0630(11) -0.0378(11) 0.0468(11) -0.0709(13)
C15 0.0854(17) 0.0822(15) 0.0886(15) 0.0287(13) 0.0074(14) -0.0073(14)
C14 0.586(14) 0.147(4) 0.170(5) -0.016(4) 0.009(8) -0.111(7)
C13 0.474(9) 0.240(5) 0.132(4) -0.007(4) -0.008(5) -0.191(5)
C12 0.366(8) 0.096(3) 0.121(3) 0.019(2) 0.028(4) -0.004(4)
C11 0.234(4) 0.265(2) 0.1184(9) 0.0319(9) -0.0402(15) -0.110(3)
C10 0.476(12) 0.148(4) 0.341(10) -0.014(6) -0.131(9) 0.107(6)
S1 0.1056(5) 0.1065(5) 0.0722(4) -0.0012(3) -0.0205(3) 0.0084(4)
C1 0.098(3) 0.153(5) 0.093(3) -0.022(3) -0.009(3) 0.034(3)
C2 0.2440(8) 0.117(2) 0.1436(17) -0.0476(12) -0.0682(7) 0.0933(10)
C3 0.2918(12) 0.061(2) 0.173(2) 0.0079(16) -0.1344(10) 0.0017(14)
C4 0.205(5) 0.104(4) 0.180(5) 0.020(4) -0.105(4) -0.046(4)
C5 0.107(3) 0.095(3) 0.109(3) 0.014(3) -0.026(3) -0.016(3)
C6 0.065(2) 0.092(2) 0.0520(16) -0.0126(17) -0.0140(15) 0.006(2)
C1B 0.084(5) 0.141(7) 0.129(6) -0.020(6) -0.001(5) 0.000(5)
C2B 0.289(9) 0.214(7) 0.170(10) -0.024(8) -0.055(8) 0.188(6)
C3B 0.129(7) 0.121(6) 0.155(8) 0.023(6) 0.004(6) 0.035(6)
C4B 0.114(5) 0.315(13) 0.149(8) -0.023(9) -0.042(5) 0.118(6)
C5B 0.138(8) 0.136(7) 0.153(8) -0.050(6) 0.003(7) -0.029(6)
C6B 0.1007(17) 0.0929(11) 0.101(2) -0.0013(9) -0.0221(12) 0.0069(10)
C80 0.293(4) 0.166(3) 0.238(4) -0.060(3) 0.047(3) 0.038(3)
C81 0.370(6) 0.157(2) 0.313(4) -0.146(2) 0.165(3) 0.035(3)
C82 0.448(5) 0.0543(16) 0.168(2) 0.0138(15) 0.206(2) 0.033(2)

loop_
_atom_type_symbol
_atom_type_description
_atom_type_scat_dispersion_real
_atom_type_scat_dispersion_imag
_atom_type_scat_source
C C 0.0033 0.0016 'International Tables Vol C Tables 4.2.6.8 and 6.1.1.4'
H H 0.0000 0.0000 'International Tables Vol C Tables 4.2.6.8 and 6.1.1.4'
N N 0.0061 0.0033 'International Tables Vol C Tables 4.2.6.8 and 6.1.1.4'
O O 0.0106 0.0060 'International Tables Vol C Tables 4.2.6.8 and 6.1.1.4'
S S 0.1246 0.1234 'International Tables Vol C Tables 4.2.6.8 and 6.1.1.4'
Zn Zn 0.2839 1.4301 'International Tables Vol C Tables 4.2.6.8 and 6.1.1.4'

loop_
_geom_angle_atom_site_label_1
_geom_angle_atom_site_label_2
_geom_angle_atom_site_label_3
_geom_angle
_geom_angle_site_symmetry_1
_geom_angle_site_symmetry_3
N2 Zn1 N3 99.16(6) 2_655 .
N2 Zn1 S4 106.29(5) 2_655 .
N3 Zn1 S4 107.63(5) . .
N2 Zn1 S3 108.37(5) 2_655 .
N3 Zn1 S3 105.22(5) . .
S4 Zn1 S3 126.79(2) . .
N1 Zn2 N4 100.82(7) 2 .
N1 Zn2 S1 109.36(5) 2 .
N4 Zn2 S1 111.79(5) . .
N1 Zn2 S2 113.46(5) 2 .
N4 Zn2 S2 110.00(5) . .
S1 Zn2 S2 111.05(3) . .
C22 S2 Zn2 104.95(11) . .
C47 S3 Zn1 104.81(7) . .
C46 S4 Zn1 106.42(7) . .
C49 O3 C55 118.98(14) . .
C45 O1 C53 119.63(14) . .
C51 O4 C48 118.33(14) . .
C54 O2 C50 116.41(13) . .
C37 N4 C34 116.13(18) . .
C37 N4 Zn2 122.49(14) . .
C34 N4 Zn2 121.06(14) . .
C40 N3 C42 116.57(16) . .
C40 N3 Zn1 122.72(13) . .
C42 N3 Zn1 120.71(13) . .
C43 N2 C41 116.47(17) . .
C43 N2 Zn1 123.46(13) . 2_645
C41 N2 Zn1 120.05(13) . 2_645
C16 N1 C39 115.34(19) . .
C16 N1 Zn2 119.62(15) . 2_545
C39 N1 Zn2 125.04(15) . 2_545
C48 C56 C55 111.57(13) . .
C48 C56 C50 107.50(13) . .
C55 C56 C50 110.05(13) . .
C48 C56 C53 108.66(14) . .
C55 C56 C53 108.63(13) . .
C50 C56 C53 110.42(13) . .
O3 C55 C56 105.83(13) . .
O3 C55 H55A 110.6 . .
C56 C55 H55A 110.6 . .
O3 C55 H55B 110.6 . .
C56 C55 H55B 110.6 . .
H55A C55 H55B 108.7 . .
O2 C54 C38 116.27(15) . .
O2 C54 C36 125.23(16) . .
C38 C54 C36 118.50(17) . .
O1 C53 C56 107.02(14) . .
O1 C53 H53A 110.3 . .
C56 C53 H53A 110.3 . .
O1 C53 H53B 110.3 . .
C56 C53 H53B 110.3 . .
H53A C53 H53B 108.6 . .
C40 C52 C49 117.41(16) . .
C40 C52 H52A 121.3 . .
C49 C52 H52A 121.3 . .
O4 C51 C29 116.24(17) . .
O4 C51 C44 125.50(17) . .
C29 C51 C44 118.26(18) . .
O2 C50 C56 108.49(13) . .
O2 C50 H50A 110.0 . .
C56 C50 H50A 110.0 . .
O2 C50 H50B 110.0 . .
C56 C50 H50B 110.0 . .
H50A C50 H50B 108.4 . .
O3 C49 C52 125.88(16) . .
O3 C49 C32 115.15(16) . .
C52 C49 C32 118.97(17) . .
O4 C48 C56 107.31(13) . .
O4 C48 H48A 110.3 . .
C56 C48 H48A 110.3 . .
O4 C48 H48B 110.3 . .
C56 C48 H48B 110.3 . .
H48A C48 H48B 108.5 . .
C31 C47 C20 119.1(2) . .
C31 C47 S3 124.33(17) . .
C20 C47 S3 116.53(19) . .
C17 C46 C35 118.3(2) . .
C17 C46 S4 117.73(17) . .
C35 C46 S4 123.93(16) . .
O1 C45 C33 126.22(19) . .
O1 C45 C30 116.25(17) . .
C33 C45 C30 117.49(19) . .
C37 C44 C51 118.59(19) . .
C37 C44 H44A 120.7 . .
C51 C44 H44A 120.7 . .
N2 C43 C38 123.52(18) . .
N2 C43 H43A 118.2 . .
C38 C43 H43A 118.2 . .
N3 C42 C32 123.08(19) . .
N3 C42 H42A 118.5 . .
C32 C42 H42A 118.5 . .
N2 C41 C36 124.05(19) . .
N2 C41 H41A 118.0 . .
C36 C41 H41A 118.0 . .
N3 C40 C52 124.93(17) . .
N3 C40 H40A 117.5 . .
C52 C40 H40A 117.5 . .
N1 C39 C30 123.8(2) . .
N1 C39 H39A 118.1 . .
C30 C39 H39A 118.1 . .
C54 C38 C43 119.08(17) . .
C54 C38 H38A 120.5 . .
C43 C38 H38A 120.5 . .
N4 C37 C44 124.86(19) . .
N4 C37 H37A 117.6 . .
C44 C37 H37A 117.6 . .
C41 C36 C54 118.38(19) . .
C41 C36 H36A 120.8 . .
C54 C36 H36A 120.8 . .
C46 C35 C15 121.2(2) . .
C46 C35 H35A 119.4 . .
C15 C35 H35A 119.4 . .
N4 C34 C29 123.5(2) . .
N4 C34 H34A 118.3 . .
C29 C34 H34A 118.3 . .
C45 C33 C16 118.5(2) . .
C45 C33 H33A 120.7 . .
C16 C33 H33A 120.7 . .
C42 C32 C49 118.94(19) . .
C42 C32 H32A 120.5 . .
C49 C32 H32A 120.5 . .
C47 C31 C18 121.4(2) . .
C47 C31 H31A 119.3 . .
C18 C31 H31A 119.3 . .
C39 C30 C45 119.5(2) . .
C39 C30 H30A 120.3 . .
C45 C30 H30A 120.3 . .
C51 C29 C34 118.59(19) . .
C51 C29 H29A 120.7 . .
C34 C29 H29A 120.7 . .
C23 C28 C27 115.9(5) . 3_667
C23 C28 H28A 122.1 . .
C27 C28 H28A 122.1 3_667 .
C23 C27 C28 123.2(4) . 3_667
C23 C27 C10 124.8(5) . .
C28 C27 C10 111.8(5) 3_667 .
C25 C26 C20 122.1(3) . .
C25 C26 H26A 118.9 . .
C20 C26 H26A 119.0 . .
C26 C25 C18 119.3(3) . .
C26 C25 H25A 120.4 . .
C18 C25 H25A 120.4 . .
C11 C24 C22 124.0(5) . .
C11 C24 H24A 118.0 . .
C22 C24 H24A 118.0 . .
C28 C23 C27 120.8(4) . .
C28 C23 H23A 119.6 . .
C27 C23 H23A 119.6 . .
C12 C22 C24 118.8(4) . .
C12 C22 S2 117.4(3) . .
C24 C22 S2 123.8(3) . .
C19 C21 C17 120.0(3) . .
C19 C21 H21A 120.0 . .
C17 C21 H21A 120.0 . .
C26 C20 C47 118.9(3) . .
C26 C20 H20A 120.6 . .
C47 C20 H20A 120.6 . .
C21 C19 C15 120.5(3) . .
C21 C19 H19A 119.8 . .
C15 C19 H19A 119.8 . .
C25 C18 C31 119.1(3) . .
C25 C18 H18A 120.4 . .
C31 C18 H18A 120.4 . .
C46 C17 C21 121.3(3) . .
C46 C17 H17A 119.4 . .
C21 C17 H17A 119.4 . .
N1 C16 C33 125.3(2) . .
N1 C16 H16A 117.3 . .
C33 C16 H16A 117.3 . .
C19 C15 C35 118.7(3) . .
C19 C15 H15A 120.6 . .
C35 C15 H15A 120.6 . .
C13 C14 C12 119.0(6) . .
C13 C14 H14A 120.5 . .
C12 C14 H14A 120.5 . .
C14 C13 C11 122.5(6) . .
C14 C13 H13A 118.8 . .
C11 C13 H13A 118.7 . .
C22 C12 C14 118.3(5) . .
C22 C12 H12A 120.8 . .
C14 C12 H12A 120.8 . .
C24 C11 C13 117.2(5) . .
C24 C11 H11A 121.4 . .
C13 C11 H11A 121.4 . .
C27 C10 H10A 109.5 . .
C27 C10 H10B 109.4 . .
H10A C10 H10B 109.5 . .
C27 C10 H10C 109.5 . .
H10A C10 H10C 109.5 . .
H10B C10 H10C 109.5 . .
C6 S1 C6B 141.5(3) . .
C6 S1 Zn2 107.15(13) . .
C6B S1 Zn2 108.1(3) . .
C6 C1 C2 117.8(6) . .
C6 C1 H1 121.1 . .
C2 C1 H1 121.1 . .
C3 C2 C1 120.3(7) . .
C3 C2 H2B 119.9 . .
C1 C2 H2B 119.8 . .
C2 C3 C4 123.2(6) . .
C2 C3 H3A 118.4 . .
C4 C3 H3A 118.4 . .
C3 C4 C5 115.2(7) . .
C3 C4 H4A 122.4 . .
C5 C4 H4A 122.4 . .
C6 C5 C4 126.3(6) . .
C6 C5 H5A 116.8 . .
C4 C5 H5A 116.8 . .
C5 C6 C1 117.0(5) . .
C5 C6 S1 121.2(4) . .
C1 C6 S1 121.8(4) . .
C6B C1B C2B 122.2(10) . .
C6B C1B H1BA 118.9 . .
C2B C1B H1BA 118.9 . .
C3B C2B C1B 118.7(11) . .
C3B C2B H2BA 120.7 . .
C1B C2B H2BA 120.7 . .
C4B C3B C2B 122.0(11) . .
C4B C3B H3BA 119.0 . .
C2B C3B H3BA 119.0 . .
C3B C4B C5B 120.2(11) . .
C3B C4B H4BA 119.9 . .
C5B C4B H4BA 119.9 . .
C4B C5B C6B 117.8(10) . .
C4B C5B H5BA 121.1 . .
C6B C5B H5BA 121.1 . .
C1B C6B C5B 117.0(8) . .
C1B C6B S1 124.8(7) . .
C5B C6B S1 117.8(7) . .
C81 C80 C82 72.5(4) 3_675 .
C81 C80 H80 143.8 3_675 .
C82 C80 H80 143.7 . .
C80 C81 C82 155.4(6) 3_675 .
C80 C81 H81 102.2 3_675 .
C82 C81 H81 102.4 . .
C81 C82 C80 132.0(4) . .
C81 C82 H82 114.0 . .
C80 C82 H82 114.0 . .

loop_
_geom_bond_atom_site_label_1
_geom_bond_atom_site_label_2
_geom_bond_distance
_geom_bond_site_symmetry_2
Zn1 N2 2.0540(15) 2_655
Zn1 N3 2.0718(15) .
Zn1 S4 2.2952(6) .
Zn1 S3 2.2972(5) .
Zn2 N1 2.0618(17) 2
Zn2 N4 2.0895(17) .
Zn2 S1 2.2673(8) .
Zn2 S2 2.2795(8) .
S2 C22 1.726(3) .
S3 C47 1.769(2) .
S4 C46 1.773(2) .
O3 C49 1.343(2) .
O3 C55 1.442(2) .
O1 C45 1.343(2) .
O1 C53 1.424(2) .
O4 C51 1.336(2) .
O4 C48 1.441(2) .
O2 C54 1.362(2) .
O2 C50 1.425(2) .
N4 C37 1.327(3) .
N4 C34 1.343(3) .
N3 C40 1.329(2) .
N3 C42 1.350(3) .
N2 C43 1.323(2) .
N2 C41 1.337(3) .
N2 Zn1 2.0540(15) 2_645
N1 C16 1.315(3) .
N1 C39 1.325(3) .
N1 Zn2 2.0618(17) 2_545
C56 C48 1.525(2) .
C56 C55 1.527(2) .
C56 C50 1.533(2) .
C56 C53 1.534(2) .
C55 H55A 0.9700 .
C55 H55B 0.9700 .
C54 C38 1.369(3) .
C54 C36 1.375(3) .
C53 H53A 0.9700 .
C53 H53B 0.9700 .
C52 C40 1.380(3) .
C52 C49 1.383(2) .
C52 H52A 0.9300 .
C51 C29 1.382(3) .
C51 C44 1.384(3) .
C50 H50A 0.9700 .
C50 H50B 0.9700 .
C49 C32 1.392(3) .
C48 H48A 0.9700 .
C48 H48B 0.9700 .
C47 C31 1.362(3) .
C47 C20 1.406(4) .
C46 C17 1.375(3) .
C46 C35 1.383(3) .
C45 C33 1.356(3) .
C45 C30 1.380(3) .
C44 C37 1.363(3) .
C44 H44A 0.9300 .
C43 C38 1.377(3) .
C43 H43A 0.9300 .
C42 C32 1.368(3) .
C42 H42A 0.9300 .
C41 C36 1.370(3) .
C41 H41A 0.9300 .
C40 H40A 0.9300 .
C39 C30 1.371(3) .
C39 H39A 0.9300 .
C38 H38A 0.9300 .
C37 H37A 0.9300 .
C36 H36A 0.9300 .
C35 C15 1.404(4) .
C35 H35A 0.9300 .
C34 C29 1.383(3) .
C34 H34A 0.9300 .
C33 C16 1.378(3) .
C33 H33A 0.9300 .
C32 H32A 0.9300 .
C31 C18 1.407(4) .
C31 H31A 0.9300 .
C30 H30A 0.9300 .
C29 H29A 0.9300 .
C28 C23 1.271(6) .
C28 C27 1.382(6) 3_667
C28 H28A 0.9300 .
C27 C23 1.394(7) .
C27 C28 1.382(6) 3_667
C27 C10 1.524(10) .
C26 C25 1.370(5) .
C26 C20 1.381(5) .
C26 H26A 0.9300 .
C25 C18 1.381(5) .
C25 H25A 0.9300 .
C24 C11 1.340(6) .
C24 C22 1.370(5) .
C24 H24A 0.9300 .
C23 H23A 0.9300 .
C22 C12 1.361(6) .
C21 C19 1.375(5) .
C21 C17 1.380(5) .
C21 H21A 0.9300 .
C20 H20A 0.9300 .
C19 C15 1.376(4) .
C19 H19A 0.9300 .
C18 H18A 0.9300 .
C17 H17A 0.9300 .
C16 H16A 0.9300 .
C15 H15A 0.9300 .
C14 C13 1.320(10) .
C14 C12 1.457(8) .
C14 H14A 0.9300 .
C13 C11 1.393(9) .
C13 H13A 0.9300 .
C12 H12A 0.9300 .
C11 H11A 0.9300 .
C10 H10A 0.9600 .
C10 H10B 0.9600 .
C10 H10C 0.9600 .
S1 C6 1.694(4) .
S1 C6B 1.781(8) .
C1 C6 1.385(7) .
C1 C2 1.442(9) .
C1 H1 0.9300 .
C2 C3 1.301(11) .
C2 H2B 0.9300 .
C3 C4 1.360(11) .
C3 H3A 0.9300 .
C4 C5 1.374(8) .
C4 H4A 0.9300 .
C5 C6 1.331(7) .
C5 H5A 0.9300 .
C1B C6B 1.328(13) .
C1B C2B 1.402(16) .
C1B H1BA 0.9300 .
C2B C3B 1.371(17) .
C2B H2BA 0.9300 .
C3B C4B 1.268(18) .
C3B H3BA 0.9300 .
C4B C5B 1.450(17) .
C4B H4BA 0.9300 .
C5B C6B 1.449(14) .
C5B H5BA 0.9300 .
C80 C81 1.457(9) 3_675
C80 C82 1.944(9) .
C80 H80 0.9300 .
C81 C80 1.457(9) 3_675
C81 C82 1.395(8) .
C81 H81 0.9300 .
C82 H82 0.9300 .
